data_7036921
loop_
_publ_author_name
'Jicheng Zhu'
'Zhiguo Xia'
'Yuanyuan Zhang'
'Maxim S. Molokeev'
'Quanlin Liu'

_publ_section_title
;
 Structural phase transitions and photoluminescence properties of Eu3+
 doped Ca(2-x)BaxLaNbO6 phosphors
;
_journal_issue 0
_journal_name_full 'Dalton Transactions'
_journal_page_first 18536
_journal_page_last 18543
_journal_paper_doi 10.1039/c5dt03430b
_journal_volume 44
_journal_year 2015
_chemical_formula_moiety 'La Nb O6, 1.2(Ba), 0.8(Ca)'
_chemical_formula_sum 'Ba1.2 Ca0.8 La Nb O6'
_chemical_formula_weight 524.68
_space_group_IT_number 12
_symmetry_cell_setting monoclinic
_symmetry_space_group_name_Hall '-C 2y'
_symmetry_space_group_name_H-M 'C 1 2/m 1'
_cell_angle_alpha 90
_cell_angle_beta 125.275(11)
_cell_angle_gamma 90
_cell_formula_units_Z 2
_cell_length_a 10.2630(16)
_cell_length_b 5.93291(60)
_cell_length_c 5.93977(75)
_cell_measurement_temperature 300
_cell_volume 295.26(8)
_diffrn_ambient_temperature 300
_diffrn_measurement_device_type
;
D8 ADVANCE Bruker
;
_diffrn_radiation_monochromator none
_diffrn_radiation_probe x-ray
_diffrn_radiation_type
;
 Cu K\a~1~~2~
;
_exptl_absorpt_coefficient_mu 137.82
_exptl_crystal_density_diffrn 5.902
_pd_char_colour
;
colourless
;
_pd_meas_2theta_range_inc 0.02
_pd_meas_2theta_range_max 100
_pd_meas_2theta_range_min 10
_pd_meas_scan_method step
_pd_proc_ls_pref_orient_corr
;
no preferred orientation effect
;
_pd_proc_ls_profile_function PearsonVII
_pd_proc_ls_prof_R_factor 12.020
_pd_proc_ls_prof_wR_expected 12.319
_pd_proc_ls_prof_wR_factor 16.441
_pd_proc_number_of_points 4500
_pd_spec_mount_mode reflection
_refine_ls_goodness_of_fit_all 1.335
_refine_ls_R_I_factor 2.90
_refine_ls_shift/su_max 0.01000
_cod_data_source_file Ba1p2Ca0p8LaNbO6_Eu.cif
_cod_data_source_block a
_cod_original_cell_volume 295.262(76)
_cod_original_sg_symbol_Hall
;
-C 2y
;
_cod_original_sg_symbol_H-M C2/m
_cod_original_formula_sum
;
Ba1.20 Ca0.80 La Nb O6
;
_cod_database_code 7036921
_cod_database_fobs_code 7036921

loop_
_symmetry_equiv_pos_as_xyz
'x, y, z'
'-x, -y, -z'
'-x, y, -z'
'-x+1/2, -y+1/2, -z'
'-x+1/2, y+1/2, -z'
'x, -y, z'
'x+1/2, -y+1/2, z'
'x+1/2, y+1/2, z'

loop_
_atom_site_label
_atom_site_type_symbol
_atom_site_fract_x
_atom_site_fract_y
_atom_site_fract_z
_atom_site_occupancy
_atom_site_B_iso_or_equiv
Ba Ba 0.2487(51) 0 0.7488(75) 0.6 0.30(32)
Ca Ca 0.2487(51) 0 0.7488(75) 0.4 0.30(32)
La La 0 0 0 1 3.00(53)
Nb Nb 0 0.5 0.5 1 0.50(47)
O1 O 0.275(16) 0 0.206(33) 1 2.0(10)
O2 O 0.016(13) 0.242(27) 0.300(20) 1 2.0(10)

loop_
_diffrn_radiation_wavelength
_diffrn_radiation_wavelength_wt
1.5406 1.0000
1.5443 0.5000

loop_
_geom_angle_atom_site_label_1
_geom_angle_atom_site_label_2
_geom_angle_atom_site_label_3
_geom_angle
_geom_angle_site_symmetry_1
_geom_angle_site_symmetry_3
O1 Ba O1 82.5(30) 1_556 4_556
O1 Ba O2 121.9(78) 1_556 1_555
O1 Ba O2 68.3(47) 1_556 2_556
O1 Ba O2 120.1(63) 1_556 4_556
O1 Ba O2 54.1(89) 1_556 7_556
O1 Ba O2 60.1(62) 4_556 1_555
O1 Ba O2 112.1(42) 4_556 2_556
O1 Ba O2 53.6(59) 4_556 3_556
O1 Ba O2 67.5(42) 4_556 4_556
O1 Ba O2 128.5(62) 4_556 5_546
O1 Ba O2 122.3(66) 4_556 6_555
O1 Ba O2 60.1(59) 4_556 7_556
O1 Ba O2 116.6(55) 4_556 8_546
O2 Ba O2 85.6(32) 1_555 2_556
O2 Ba O2 53.9(76) 1_555 3_556
O2 Ba O2 86.4(32) 1_555 4_556
O2 Ba O2 118.1(59) 1_555 5_546
O2 Ba O2 63.2(64) 1_555 6_555
O2 Ba O2 119.7(66) 1_555 7_556
O2 Ba O2 58.6(59) 2_556 3_556
O2 Ba O2 119.3(55) 2_556 5_546
O2 Ba O2 122.2(65) 2_556 7_556
O2 Ba O2 93.7(29) 2_556 8_546
O2 Ba O2 61.1(56) 4_556 5_546
O2 Ba O2 66.1(51) 4_556 7_556
O2 Ba O2 94.6(30) 4_556 8_546
O2 Ba O2 57.2(71) 7_556 8_546
O1 Ca O1 82.5(30) 1_556 4_556
O1 Ca O2 121.9(78) 1_556 1_555
O1 Ca O2 68.3(47) 1_556 2_556
O1 Ca O2 120.1(63) 1_556 4_556
O1 Ca O2 54.1(89) 1_556 7_556
O1 Ca O2 60.1(62) 4_556 1_555
O1 Ca O2 112.1(42) 4_556 2_556
O1 Ca O2 53.6(59) 4_556 3_556
O1 Ca O2 67.5(42) 4_556 4_556
O1 Ca O2 128.5(62) 4_556 5_546
O1 Ca O2 122.3(66) 4_556 6_555
O1 Ca O2 60.1(59) 4_556 7_556
O1 Ca O2 116.6(55) 4_556 8_546
O2 Ca O2 85.6(32) 1_555 2_556
O2 Ca O2 53.9(76) 1_555 3_556
O2 Ca O2 86.4(32) 1_555 4_556
O2 Ca O2 118.1(59) 1_555 5_546
O2 Ca O2 63.2(64) 1_555 6_555
O2 Ca O2 119.7(66) 1_555 7_556
O2 Ca O2 58.6(59) 2_556 3_556
O2 Ca O2 119.3(55) 2_556 5_546
O2 Ca O2 122.2(65) 2_556 7_556
O2 Ca O2 93.7(29) 2_556 8_546
O2 Ca O2 61.1(56) 4_556 5_546
O2 Ca O2 66.1(51) 4_556 7_556
O2 Ca O2 94.6(30) 4_556 8_546
O2 Ca O2 57.2(71) 7_556 8_546
O1 La O2 94.2(33) 1_555 1_555
O2 La O2 99.4(49) 1_555 3_555
O1 Nb O2 94.1(35) 4_556 1_555
O2 Nb O2 80.2(58) 1_555 3_556

loop_
_geom_bond_atom_site_label_1
_geom_bond_atom_site_label_2
_geom_bond_distance
_geom_bond_site_symmetry_2
Ba O1 2.57(14) 1_556
Ba O1 3.001(14) 4_556
Ba O2 2.74(12) .
Ba O2 2.935(100) 2_556
Ba O2 3.01(10) 4_556
Ba O2 3.20(12) 7_556
Ca O1 2.57(14) 1_556
Ca O1 3.001(14) 4_556
Ca O2 2.74(12) .
Ca O2 2.935(100) 2_556
Ca O2 3.01(10) 4_556
Ca O2 3.20(12) 7_556
La O1 2.340(82) .
La O2 2.22(12) .
Nb O1 1.93(12) 4_556
Nb O2 2.00(13) .
